data_2221416
loop_
_publ_author_name
'NizamMohideen, M.'
'SubbiahPandi, A.'
'Panneer Selvam, N.'
'Perumal, P. T.'

_publ_section_title
;
 <i>N</i>-[(2-Hydroxy-1-naphthyl)(3-nitrophenyl)methyl]acetamide
;
_journal_coeditor_code JH2076
_journal_issue 4
_journal_name_full 'Acta Crystallographica Section E'
_journal_page_first o714
_journal_page_last o715
_journal_paper_doi 10.1107/S1600536809007442
_journal_volume 65
_journal_year 2009
_chemical_formula_iupac 'C19 H16 N2 O4'
_chemical_formula_moiety 'C19 H16 N2 O4'
_chemical_formula_sum 'C19 H16 N2 O4'
_chemical_formula_weight 336.34
_chemical_name_systematic
;
<i>N</i>-[(2-Hydroxy-1-naphthyl)(3-nitrophenyl)methyl]acetamide
;
_space_group_IT_number 2
_symmetry_cell_setting triclinic
_symmetry_space_group_name_Hall '-P 1'
_symmetry_space_group_name_H-M 'P -1'
_atom_sites_solution_hydrogens geom
_atom_sites_solution_primary direct
_atom_sites_solution_secondary difmap
_audit_creation_method SHELXL-97
_cell_angle_alpha 74.720(3)
_cell_angle_beta 73.754(3)
_cell_angle_gamma 82.600(3)
_cell_formula_units_Z 2
_cell_length_a 7.5261(4)
_cell_length_b 8.8635(5)
_cell_length_c 13.3008(7)
_cell_measurement_reflns_used 3864
_cell_measurement_temperature 293(2)
_cell_measurement_theta_max 25
_cell_measurement_theta_min 2.5
_cell_volume 820.27(8)
_computing_cell_refinement 'APEX2 and SAINT (Bruker, 2004)'
_computing_data_collection 'APEX2 (Bruker, 2004)'
_computing_data_reduction 'SAINT and XPREP (Bruker, 2004)'
_computing_molecular_graphics 'ORTEP3 for Windows (Farrugia, 1997)'
_computing_publication_material
;
'SHELXL97 (Sheldrick, 2008) and PLATON (Spek, 2009)'
;
_computing_structure_refinement 'SHELXL97 (Sheldrick, 2008)'
_computing_structure_solution 'SHELXS97 (Sheldrick, 2008)'
_diffrn_ambient_temperature 293(2)
_diffrn_measured_fraction_theta_full 0.960
_diffrn_measured_fraction_theta_max 0.941
_diffrn_measurement_device_type
;
Bruker Kappa APEXII CCD diffractometer
;
_diffrn_measurement_method '\w and \f scan'
_diffrn_radiation_monochromator graphite
_diffrn_radiation_source 'fine-focus sealed tube'
_diffrn_radiation_type MoK\a
_diffrn_radiation_wavelength 0.71073
_diffrn_reflns_av_R_equivalents 0.0259
_diffrn_reflns_av_sigmaI/netI 0.0400
_diffrn_reflns_limit_h_max 10
_diffrn_reflns_limit_h_min -9
_diffrn_reflns_limit_k_max 11
_diffrn_reflns_limit_k_min -11
_diffrn_reflns_limit_l_max 17
_diffrn_reflns_limit_l_min -17
_diffrn_reflns_number 9406
_diffrn_reflns_theta_full 25.00
_diffrn_reflns_theta_max 28.36
_diffrn_reflns_theta_min 2.55
_diffrn_standards_decay_% 0
_exptl_absorpt_coefficient_mu 0.097
_exptl_absorpt_correction_T_max 0.990
_exptl_absorpt_correction_T_min 0.974
_exptl_absorpt_correction_type multi-scan
_exptl_absorpt_process_details '(SADABS; Bruker, 2004)'
_exptl_crystal_colour Colourless
_exptl_crystal_density_diffrn 1.362
_exptl_crystal_density_method 'not measured'
_exptl_crystal_description Needle
_exptl_crystal_F_000 352
_exptl_crystal_size_max 0.4
_exptl_crystal_size_mid 0.2
_exptl_crystal_size_min 0.1
_refine_diff_density_max 0.206
_refine_diff_density_min -0.170
_refine_ls_extinction_method none
_refine_ls_goodness_of_fit_ref 0.991
_refine_ls_hydrogen_treatment constr
_refine_ls_matrix_type full
_refine_ls_number_parameters 227
_refine_ls_number_reflns 3864
_refine_ls_number_restraints 0
_refine_ls_restrained_S_all 0.991
_refine_ls_R_factor_all 0.0966
_refine_ls_R_factor_gt 0.0457
_refine_ls_shift/su_max 0.009
_refine_ls_shift/su_mean 0.000
_refine_ls_structure_factor_coef Fsqd
_refine_ls_weighting_details 'calc w=1/[\s^2^(Fo^2^)+(0.0612P)^2^+0.2200P] where P=(Fo^2^+2Fc^2^)/3'
_refine_ls_weighting_scheme calc
_refine_ls_wR_factor_gt 0.1123
_refine_ls_wR_factor_ref 0.1444
_reflns_number_gt 2227
_reflns_number_total 3864
_reflns_threshold_expression >2sigma(I)
_cod_data_source_file jh2076.cif
_cod_data_source_block I
_cod_depositor_comments
;
The following automatic conversions were performed:
'_symmetry_cell_setting' value 'Triclinic' changed to 'triclinic'
according to '/home/saulius/struct/CIF-dictionaries/cif_core.dic'
dictionary named 'cif_core.dic' version 2.4.1 from
2010-06-29.

'_exptl_absorpt_correction_type' value 'Multi-scan' changed
to 'multi-scan' according to
'/home/saulius/struct/CIF-dictionaries/cif_core.dic' dictionary named
'cif_core.dic' version 2.4.1 from 2010-06-29.

Automatic conversion script
Id: cif_fix_enum 1527 2010-12-29 10:47:43Z saulius 

The following automatic conversions were performed:

'_symmetry_cell_setting' value 'Triclinic' changed to 'triclinic'
according to /home/saulius/struct/CIF-dictionaries/cif_core.dic
dictionary named 'cif_core.dic' version 2.4.1 from
2010-06-29.

'_exptl_absorpt_correction_type' value 'Multi-scan'
changed to 'multi-scan' according to
/home/saulius/struct/CIF-dictionaries/cif_core.dic dictionary named
'cif_core.dic' version 2.4.1 from 2010-06-29.

Automatic conversion script
Id: cif_fix_values 1715 2011-07-08 13:25:40Z adriana 
;
_cod_original_cell_volume 820.27(14)
_cod_database_code 2221416
_cod_database_fobs_code 2221416

loop_
_symmetry_equiv_pos_as_xyz
'x, y, z'
'-x, -y, -z'

loop_
_atom_site_type_symbol
_atom_site_label
_atom_site_fract_x
_atom_site_fract_y
_atom_site_fract_z
_atom_site_U_iso_or_equiv
_atom_site_adp_type
_atom_site_calc_flag
_atom_site_refinement_flags
_atom_site_occupancy
_atom_site_disorder_assembly
_atom_site_disorder_group
O O1 1.11375(16) 0.78003(16) 0.26550(11) 0.0490(4) Uani d . 1 . .
H H1 1.2259 0.7587 0.2525 0.074 Uiso calc R 1 . .
O O2 0.9758(4) 0.5649(2) 0.62604(17) 0.1025(7) Uani d . 1 . .
O O3 0.8781(4) 0.6954(3) 0.74538(16) 0.1150(8) Uani d . 1 . .
O O4 0.46636(19) 0.7392(2) 0.26984(17) 0.0801(6) Uani d . 1 . .
N N1 0.74868(19) 0.71417(18) 0.29573(12) 0.0401(4) Uani d . 1 . .
H H1A 0.8443 0.6528 0.3045 0.048 Uiso calc R 1 . .
N N2 0.8965(3) 0.6794(3) 0.65559(16) 0.0667(5) Uani d . 1 . .
C C1 1.0777(2) 0.9135(2) 0.19395(14) 0.0385(4) Uani d . 1 . .
C C2 1.2195(2) 0.9945(3) 0.11175(16) 0.0502(5) Uani d . 1 . .
H H2 1.3425 0.9575 0.1056 0.060 Uiso calc R 1 . .
C C3 1.1769(3) 1.1262(3) 0.04174(17) 0.0536(5) Uani d . 1 . .
H H3 1.2720 1.1793 -0.0117 0.064 Uiso calc R 1 . .
C C4 0.9922(3) 1.1848(2) 0.04788(15) 0.0473(5) Uani d . 1 . .
C C5 0.9457(4) 1.3208(3) -0.02594(17) 0.0632(6) Uani d . 1 . .
H H5 1.0402 1.3758 -0.0786 0.076 Uiso calc R 1 . .
C C6 0.7679(4) 1.3729(3) -0.0220(2) 0.0732(7) Uani d . 1 . .
H H6 0.7408 1.4619 -0.0721 0.088 Uiso calc R 1 . .
C C7 0.6253(4) 1.2929(3) 0.05736(19) 0.0634(6) Uani d . 1 . .
H H7 0.5029 1.3285 0.0595 0.076 Uiso calc R 1 . .
C C8 0.6626(3) 1.1628(2) 0.13215(17) 0.0495(5) Uani d . 1 . .
H H8 0.5649 1.1126 0.1852 0.059 Uiso calc R 1 . .
C C9 0.8474(2) 1.1027(2) 0.13058(14) 0.0384(4) Uani d . 1 . .
C C10 0.8943(2) 0.9665(2) 0.20492(14) 0.0353(4) Uani d . 1 . .
C C11 0.7483(2) 0.8774(2) 0.29803(14) 0.0356(4) Uani d . 1 . .
H H11 0.6276 0.9264 0.2889 0.043 Uiso calc R 1 . .
C C12 0.7637(2) 0.8970(2) 0.40573(14) 0.0366(4) Uani d . 1 . .
C C13 0.7214(2) 1.0446(2) 0.42690(16) 0.0448(5) Uani d . 1 . .
H H13 0.6865 1.1272 0.3751 0.054 Uiso calc R 1 . .
C C14 0.7299(3) 1.0718(3) 0.52306(17) 0.0508(5) Uani d . 1 . .
H H14 0.6998 1.1715 0.5356 0.061 Uiso calc R 1 . .
C C15 0.7827(3) 0.9515(3) 0.60021(16) 0.0500(5) Uani d . 1 . .
H H15 0.7880 0.9677 0.6656 0.060 Uiso calc R 1 . .
C C16 0.8275(3) 0.8069(2) 0.57761(15) 0.0452(5) Uani d . 1 . .
C C17 0.8192(2) 0.7764(2) 0.48202(14) 0.0411(4) Uani d . 1 . .
H H17 0.8504 0.6766 0.4697 0.049 Uiso calc R 1 . .
C C18 0.6061(2) 0.6567(2) 0.28056(16) 0.0457(5) Uani d . 1 . .
C C19 0.6235(3) 0.4876(3) 0.2787(2) 0.0719(7) Uani d . 1 . .
H H19A 0.5450 0.4293 0.3438 0.108 Uiso calc R 1 . .
H H19B 0.7499 0.4483 0.2734 0.108 Uiso calc R 1 . .
H H19C 0.5866 0.4764 0.2176 0.108 Uiso calc R 1 . .

loop_
_atom_site_aniso_label
_atom_site_aniso_U_11
_atom_site_aniso_U_22
_atom_site_aniso_U_33
_atom_site_aniso_U_12
_atom_site_aniso_U_13
_atom_site_aniso_U_23
O1 0.0284(6) 0.0571(9) 0.0628(9) 0.0062(6) -0.0192(6) -0.0126(7)
O2 0.163(2) 0.0682(13) 0.0971(15) 0.0310(13) -0.0825(15) -0.0215(12)
O3 0.189(3) 0.1062(17) 0.0557(12) 0.0012(16) -0.0525(14) -0.0122(11)
O4 0.0403(8) 0.0771(12) 0.1474(17) 0.0087(8) -0.0497(10) -0.0471(12)
N1 0.0309(7) 0.0380(9) 0.0574(9) 0.0045(6) -0.0211(7) -0.0146(7)
N2 0.0861(14) 0.0639(14) 0.0559(12) -0.0130(11) -0.0321(10) -0.0056(11)
C1 0.0318(8) 0.0457(11) 0.0440(10) 0.0000(8) -0.0138(7) -0.0177(9)
C2 0.0313(9) 0.0701(14) 0.0556(12) -0.0066(9) -0.0079(8) -0.0277(11)
C3 0.0516(12) 0.0623(14) 0.0462(11) -0.0172(10) -0.0023(9) -0.0161(11)
C4 0.0581(12) 0.0454(12) 0.0416(10) -0.0068(9) -0.0100(9) -0.0170(9)
C5 0.0878(18) 0.0488(13) 0.0467(12) -0.0081(12) -0.0087(12) -0.0080(11)
C6 0.104(2) 0.0478(14) 0.0603(15) 0.0171(14) -0.0250(14) -0.0070(12)
C7 0.0736(15) 0.0513(13) 0.0669(15) 0.0205(12) -0.0295(12) -0.0161(12)
C8 0.0502(11) 0.0455(12) 0.0554(12) 0.0086(9) -0.0204(9) -0.0145(10)
C9 0.0424(9) 0.0368(10) 0.0410(10) 0.0010(8) -0.0135(8) -0.0162(8)
C10 0.0314(8) 0.0386(10) 0.0418(10) -0.0003(7) -0.0128(7) -0.0165(8)
C11 0.0268(8) 0.0343(10) 0.0496(10) 0.0039(7) -0.0154(7) -0.0131(8)
C12 0.0238(7) 0.0404(10) 0.0462(10) -0.0016(7) -0.0079(7) -0.0126(8)
C13 0.0374(9) 0.0424(11) 0.0554(12) 0.0021(8) -0.0107(8) -0.0162(9)
C14 0.0437(10) 0.0500(12) 0.0622(13) -0.0030(9) -0.0055(9) -0.0280(11)
C15 0.0436(10) 0.0636(14) 0.0466(11) -0.0122(10) -0.0046(9) -0.0229(11)
C16 0.0413(10) 0.0504(12) 0.0440(11) -0.0097(9) -0.0106(8) -0.0084(9)
C17 0.0389(9) 0.0405(11) 0.0468(11) -0.0037(8) -0.0121(8) -0.0133(9)
C18 0.0350(9) 0.0511(12) 0.0568(12) -0.0047(8) -0.0161(8) -0.0175(10)
C19 0.0677(15) 0.0586(15) 0.103(2) -0.0135(12) -0.0270(14) -0.0323(15)

loop_
_atom_type_symbol
_atom_type_description
_atom_type_scat_dispersion_real
_atom_type_scat_dispersion_imag
_atom_type_scat_source
C C 0.0033 0.0016 'International Tables Vol C Tables 4.2.6.8 and 6.1.1.4'
H H 0.0000 0.0000 'International Tables Vol C Tables 4.2.6.8 and 6.1.1.4'
N N 0.0061 0.0033 'International Tables Vol C Tables 4.2.6.8 and 6.1.1.4'
O O 0.0106 0.0060 'International Tables Vol C Tables 4.2.6.8 and 6.1.1.4'

loop_
_geom_angle_atom_site_label_1
_geom_angle_atom_site_label_2
_geom_angle_atom_site_label_3
_geom_angle_site_symmetry_1
_geom_angle_site_symmetry_3
_geom_angle
_geom_angle_publ_flag
C1 O1 H1 . . 109.5 ?
C18 N1 C11 . . 122.19(15) ?
C18 N1 H1A . . 118.9 ?
C11 N1 H1A . . 118.9 ?
O3 N2 O2 . . 122.6(2) ?
O3 N2 C16 . . 118.8(2) ?
O2 N2 C16 . . 118.6(2) ?
O1 C1 C10 . . 116.89(16) ?
O1 C1 C2 . . 122.07(15) ?
C10 C1 C2 . . 121.03(17) ?
C3 C2 C1 . . 120.01(18) ?
C3 C2 H2 . . 120.0 ?
C1 C2 H2 . . 120.0 ?
C2 C3 C4 . . 121.59(19) ?
C2 C3 H3 . . 119.2 ?
C4 C3 H3 . . 119.2 ?
C3 C4 C5 . . 122.1(2) ?
C3 C4 C9 . . 118.75(18) ?
C5 C4 C9 . . 119.13(19) ?
C6 C5 C4 . . 121.8(2) ?
C6 C5 H5 . . 119.1 ?
C4 C5 H5 . . 119.1 ?
C5 C6 C7 . . 119.7(2) ?
C5 C6 H6 . . 120.2 ?
C7 C6 H6 . . 120.2 ?
C8 C7 C6 . . 121.0(2) ?
C8 C7 H7 . . 119.5 ?
C6 C7 H7 . . 119.5 ?
C7 C8 C9 . . 121.4(2) ?
C7 C8 H8 . . 119.3 ?
C9 C8 H8 . . 119.3 ?
C10 C9 C8 . . 123.85(17) ?
C10 C9 C4 . . 119.07(16) ?
C8 C9 C4 . . 117.07(17) ?
C1 C10 C9 . . 119.52(16) ?
C1 C10 C11 . . 118.50(15) ?
C9 C10 C11 . . 121.98(14) ?
N1 C11 C10 . . 112.60(14) ?
N1 C11 C12 . . 112.92(14) ?
C10 C11 C12 . . 111.04(13) ?
N1 C11 H11 . . 106.6 ?
C10 C11 H11 . . 106.6 ?
C12 C11 H11 . . 106.6 ?
C17 C12 C13 . . 118.70(17) ?
C17 C12 C11 . . 123.28(16) ?
C13 C12 C11 . . 118.02(16) ?
C14 C13 C12 . . 121.61(19) ?
C14 C13 H13 . . 119.2 ?
C12 C13 H13 . . 119.2 ?
C15 C14 C13 . . 120.02(19) ?
C15 C14 H14 . . 120.0 ?
C13 C14 H14 . . 120.0 ?
C16 C15 C14 . . 117.86(18) ?
C16 C15 H15 . . 121.1 ?
C14 C15 H15 . . 121.1 ?
C15 C16 C17 . . 123.22(19) ?
C15 C16 N2 . . 118.79(18) ?
C17 C16 N2 . . 117.91(19) ?
C12 C17 C16 . . 118.56(18) ?
C12 C17 H17 . . 120.7 ?
C16 C17 H17 . . 120.7 ?
O4 C18 N1 1 . 120.94(18) ?
O4 C18 N1 . . 120.94(18) ?
O4 C18 C19 1 . 121.76(18) ?
O4 C18 C19 . . 121.76(18) ?
N1 C18 C19 . . 117.29(17) ?
C18 C19 H19A . . 109.5 ?
C18 C19 H19B . . 109.5 ?
H19A C19 H19B . . 109.5 ?
C18 C19 H19C . . 109.5 ?
H19A C19 H19C . . 109.5 ?
H19B C19 H19C . . 109.5 ?

loop_
_geom_bond_atom_site_label_1
_geom_bond_atom_site_label_2
_geom_bond_site_symmetry_2
_geom_bond_distance
_geom_bond_publ_flag
O1 C1 . 1.359(2) ?
O1 H1 . 0.8200 ?
O2 N2 . 1.209(3) ?
O3 N2 . 1.207(3) ?
O4 C18 . 1.222(2) ?
N1 C18 . 1.329(2) ?
N1 C11 . 1.455(2) ?
N1 H1A . 0.8600 ?
N2 C16 . 1.468(3) ?
C1 C10 . 1.380(2) ?
C1 C2 . 1.407(3) ?
C2 C3 . 1.353(3) ?
C2 H2 . 0.9300 ?
C3 C4 . 1.408(3) ?
C3 H3 . 0.9300 ?
C4 C5 . 1.414(3) ?
C4 C9 . 1.428(3) ?
C5 C6 . 1.349(3) ?
C5 H5 . 0.9300 ?
C6 C7 . 1.391(4) ?
C6 H6 . 0.9300 ?
C7 C8 . 1.366(3) ?
C7 H7 . 0.9300 ?
C8 C9 . 1.420(3) ?
C8 H8 . 0.9300 ?
C9 C10 . 1.420(2) ?
C10 C11 . 1.520(2) ?
C11 C12 . 1.525(2) ?
C11 H11 . 0.9800 ?
C12 C17 . 1.378(2) ?
C12 C13 . 1.389(3) ?
C13 C14 . 1.382(3) ?
C13 H13 . 0.9300 ?
C14 C15 . 1.375(3) ?
C14 H14 . 0.9300 ?
C15 C16 . 1.372(3) ?
C15 H15 . 0.9300 ?
C16 C17 . 1.387(3) ?
C17 H17 . 0.9300 ?
C18 O4 1 1.222(2) ?
C18 C19 . 1.494(3) ?
C19 H19A . 0.9600 ?
C19 H19B . 0.9600 ?
C19 H19C . 0.9600 ?

loop_
_geom_hbond_atom_site_label_D
_geom_hbond_atom_site_label_H
_geom_hbond_atom_site_label_A
_geom_hbond_site_symmetry_A
_geom_hbond_distance_DH
_geom_hbond_distance_HA
_geom_hbond_distance_DA
_geom_hbond_angle_DHA
O1 H1 O4 1_655 0.82 1.87 2.646(2) 158.0
N1 H1A O2 2_766 0.86 2.35 3.167(2) 160.1
C11 H11 O4 . 0.98 2.28 2.739(2) 107.4

loop_
_geom_torsion_atom_site_label_1
_geom_torsion_atom_site_label_2
_geom_torsion_atom_site_label_3
_geom_torsion_atom_site_label_4
_geom_torsion_site_symmetry_1
_geom_torsion_site_symmetry_2
_geom_torsion_site_symmetry_3
_geom_torsion_site_symmetry_4
_geom_torsion
_geom_torsion_publ_flag
O1 C1 C2 C3 . . . . 179.40(18) ?
C10 C1 C2 C3 . . . . -0.2(3) ?
C1 C2 C3 C4 . . . . -0.7(3) ?
C2 C3 C4 C5 . . . . -178.9(2) ?
C2 C3 C4 C9 . . . . 0.3(3) ?
C3 C4 C5 C6 . . . . 177.5(2) ?
C9 C4 C5 C6 . . . . -1.7(3) ?
C4 C5 C6 C7 . . . . 0.9(4) ?
C5 C6 C7 C8 . . . . 0.6(4) ?
C6 C7 C8 C9 . . . . -1.2(3) ?
C7 C8 C9 C10 . . . . -178.80(19) ?
C7 C8 C9 C4 . . . . 0.4(3) ?
C3 C4 C9 C10 . . . . 1.0(3) ?
C5 C4 C9 C10 . . . . -179.76(18) ?
C3 C4 C9 C8 . . . . -178.19(18) ?
C5 C4 C9 C8 . . . . 1.0(3) ?
O1 C1 C10 C9 . . . . -178.11(15) ?
C2 C1 C10 C9 . . . . 1.5(3) ?
O1 C1 C10 C11 . . . . 2.8(2) ?
C2 C1 C10 C11 . . . . -177.60(16) ?
C8 C9 C10 C1 . . . . 177.26(17) ?
C4 C9 C10 C1 . . . . -1.9(2) ?
C8 C9 C10 C11 . . . . -3.7(3) ?
C4 C9 C10 C11 . . . . 177.17(16) ?
C18 N1 C11 C10 . . . . -114.89(18) ?
C18 N1 C11 C12 . . . . 118.37(18) ?
C1 C10 C11 N1 . . . . -58.74(19) ?
C9 C10 C11 N1 . . . . 122.18(17) ?
C1 C10 C11 C12 . . . . 69.00(19) ?
C9 C10 C11 C12 . . . . -110.08(17) ?
N1 C11 C12 C17 . . . . 15.6(2) ?
C10 C11 C12 C17 . . . . -111.95(18) ?
N1 C11 C12 C13 . . . . -165.13(14) ?
C10 C11 C12 C13 . . . . 67.30(18) ?
C17 C12 C13 C14 . . . . -1.4(3) ?
C11 C12 C13 C14 . . . . 179.28(16) ?
C12 C13 C14 C15 . . . . 0.6(3) ?
C13 C14 C15 C16 . . . . 0.6(3) ?
C14 C15 C16 C17 . . . . -1.0(3) ?
C14 C15 C16 N2 . . . . 175.85(18) ?
O3 N2 C16 C15 . . . . 14.4(3) ?
O2 N2 C16 C15 . . . . -162.9(2) ?
O3 N2 C16 C17 . . . . -168.6(2) ?
O2 N2 C16 C17 . . . . 14.1(3) ?
C13 C12 C17 C16 . . . . 1.1(2) ?
C11 C12 C17 C16 . . . . -179.69(16) ?
C15 C16 C17 C12 . . . . 0.1(3) ?
N2 C16 C17 C12 . . . . -176.74(16) ?
C11 N1 C18 O4 . . . 1 -1.4(3) ?
C11 N1 C18 O4 . . . . -1.4(3) ?
C11 N1 C18 C19 . . . . 179.39(19) ?
